data_4303033
loop_
_publ_author_name
'Codrina V. Popescu'
'Michael T. Mock'
'Sebastian A. Stoian'
'William G. Dougherty'
'Glenn P. A. Yap'
'Charles G. Riordan'

_publ_section_title
;
A High-Spin Organometallic Fe-S Compound: Structural and M\"ossbauer
Spectroscopic Studies of [Phenyltris((tert-butylthio)methyl)borate]Fe(Me)
;
_journal_name_full 'Inorganic Chemistry'
_journal_page_first 8317
_journal_page_last 8324
_journal_paper_doi 10.1021/ic900939c
_journal_volume 48
_journal_year 2009
_chemical_formula_sum 'C22 H41 B Fe S3'
_chemical_formula_weight 468.39
_chemical_name_systematic
;
 ?
;
_space_group_IT_number 14
_symmetry_cell_setting monoclinic
_symmetry_space_group_name_Hall '-P 2yn'
_symmetry_space_group_name_H-M 'P 1 21/n 1'
_atom_sites_solution_hydrogens geom
_atom_sites_solution_primary direct
_atom_sites_solution_secondary difmap
_audit_creation_method SHELXL-97
_cell_angle_alpha 90.00
_cell_angle_beta 98.975(17)
_cell_angle_gamma 90.00
_cell_formula_units_Z 4
_cell_length_a 9.669(9)
_cell_length_b 21.72(2)
_cell_length_c 12.382(11)
_cell_measurement_reflns_used 839
_cell_measurement_temperature 120(2)
_cell_measurement_theta_max 25.43
_cell_measurement_theta_min 2.51
_cell_volume 2569(4)
_computing_cell_refinement 'SHELXTL, Sheldrick (2008)'
_computing_data_collection 'SMART, Bruker (2002)'
_computing_data_reduction 'SHELXTL, Sheldrick (2008)'
_computing_molecular_graphics 'SHELXTL, Sheldrick (2008)'
_computing_publication_material 'SHELXTL, Sheldrick (2008)'
_computing_structure_refinement 'SHELXTL, Sheldrick (2008)'
_computing_structure_solution 'SHELXTL, Sheldrick (2008)'
_diffrn_ambient_temperature 120(2)
_diffrn_detector_area_resol_mean 836.6
_diffrn_measured_fraction_theta_full 0.966
_diffrn_measured_fraction_theta_max 0.880
_diffrn_measurement_device_type 'Bruker AXS APEX diffractometer'
_diffrn_measurement_method \w
_diffrn_radiation_monochromator graphite
_diffrn_radiation_source 'fine-focus sealed tube'
_diffrn_radiation_type MoK\a
_diffrn_radiation_wavelength 0.71073
_diffrn_reflns_av_R_equivalents 0.0410
_diffrn_reflns_av_sigmaI/netI 0.0595
_diffrn_reflns_limit_h_max 12
_diffrn_reflns_limit_h_min -12
_diffrn_reflns_limit_k_max 28
_diffrn_reflns_limit_k_min -28
_diffrn_reflns_limit_l_max 15
_diffrn_reflns_limit_l_min -15
_diffrn_reflns_number 13481
_diffrn_reflns_theta_full 25.00
_diffrn_reflns_theta_max 28.24
_diffrn_reflns_theta_min 1.91
_exptl_absorpt_coefficient_mu 0.836
_exptl_absorpt_correction_T_max 0.8848
_exptl_absorpt_correction_T_min 0.8506
_exptl_absorpt_correction_type multi-scan
_exptl_absorpt_process_details 'SHELXTL, Sheldrick (2008)'
_exptl_crystal_colour yellow
_exptl_crystal_density_diffrn 1.211
_exptl_crystal_density_method 'not measured'
_exptl_crystal_description block
_exptl_crystal_F_000 1008
_exptl_crystal_size_max 0.20
_exptl_crystal_size_mid 0.20
_exptl_crystal_size_min 0.15
_refine_diff_density_max 0.547
_refine_diff_density_min -0.281
_refine_diff_density_rms 0.079
_refine_ls_extinction_method none
_refine_ls_goodness_of_fit_ref 1.010
_refine_ls_hydrogen_treatment constr
_refine_ls_matrix_type full
_refine_ls_number_parameters 254
_refine_ls_number_reflns 5594
_refine_ls_number_restraints 0
_refine_ls_restrained_S_all 1.010
_refine_ls_R_factor_all 0.0529
_refine_ls_R_factor_gt 0.0411
_refine_ls_shift/su_max 0.001
_refine_ls_shift/su_mean 0.000
_refine_ls_structure_factor_coef Fsqd
_refine_ls_weighting_details 'calc w=1/[\s^2^(Fo^2^)+(0.0629P)^2^] where P=(Fo^2^+2Fc^2^)/3'
_refine_ls_weighting_scheme calc
_refine_ls_wR_factor_gt 0.1066
_refine_ls_wR_factor_ref 0.1128
_reflns_number_gt 4545
_reflns_number_total 5594
_reflns_threshold_expression >2sigma(I)
_cod_data_source_file ic900939c_si_002.cif
_cod_data_source_block char114
_cod_depositor_comments
;
The following automatic conversions were performed:
'_symmetry_cell_setting' value 'Monoclinic' changed to 'monoclinic'
according to '/home/saulius/struct/CIF-dictionaries/cif_core.dic'
dictionary named 'cif_core.dic' version 2.4.1 from 2010-06-29.

Automatic conversion script
Id: cif_fix_enum 1527 2010-12-29 10:47:43Z saulius 
;
_cod_database_code 4303033

loop_
_symmetry_equiv_pos_as_xyz
'x, y, z'
'-x+1/2, y+1/2, -z+1/2'
'-x, -y, -z'
'x-1/2, -y-1/2, z-1/2'

loop_
_atom_site_label
_atom_site_type_symbol
_atom_site_fract_x
_atom_site_fract_y
_atom_site_fract_z
_atom_site_U_iso_or_equiv
_atom_site_adp_type
_atom_site_occupancy
_atom_site_symmetry_multiplicity
_atom_site_calc_flag
_atom_site_refinement_flags
_atom_site_disorder_assembly
_atom_site_disorder_group
Fe Fe 0.83484(3) 0.173798(14) 0.32084(3) 0.02075(11) Uani 1 1 d . . .
B1 B 0.8107(2) 0.13027(11) 0.5814(2) 0.0196(5) Uani 1 1 d . . .
S1 S 0.64537(5) 0.11147(2) 0.36352(5) 0.01980(14) Uani 1 1 d . . .
S2 S 1.01233(5) 0.11319(2) 0.43088(5) 0.01964(14) Uani 1 1 d . . .
S3 S 0.81616(5) 0.24638(2) 0.46573(5) 0.02051(14) Uani 1 1 d . . .
C1 C 0.8718(2) 0.05136(11) 0.7453(2) 0.0276(5) Uani 1 1 d . . .
H1A H 0.9275 0.0302 0.7004 0.033 Uiso 1 1 calc R . .
C2 C 0.8651(2) 0.02821(12) 0.8482(2) 0.0324(6) Uani 1 1 d . . .
H2A H 0.9157 -0.0080 0.8726 0.039 Uiso 1 1 calc R . .
C3 C 0.7853(3) 0.05747(13) 0.9155(2) 0.0342(6) Uani 1 1 d . . .
H3A H 0.7813 0.0422 0.9868 0.041 Uiso 1 1 calc R . .
C4 C 0.7109(2) 0.10947(12) 0.8773(2) 0.0317(6) Uani 1 1 d . . .
H4A H 0.6541 0.1298 0.9223 0.038 Uiso 1 1 calc R . .
C5 C 0.7184(2) 0.13210(11) 0.77458(19) 0.0254(5) Uani 1 1 d . . .
H5A H 0.6659 0.1679 0.7506 0.030 Uiso 1 1 calc R . .
C6 C 0.8003(2) 0.10459(10) 0.70393(19) 0.0214(5) Uani 1 1 d . . .
C7 C 0.7192(2) 0.07984(10) 0.49664(17) 0.0222(5) Uani 1 1 d . . .
H7A H 0.6419 0.0634 0.5321 0.027 Uiso 1 1 calc R . .
H7B H 0.7811 0.0449 0.4852 0.027 Uiso 1 1 calc R . .
C8 C 0.6163(2) 0.04658(10) 0.26575(19) 0.0245(5) Uani 1 1 d . . .
C9 C 0.5458(2) 0.07587(12) 0.1586(2) 0.0324(6) Uani 1 1 d . . .
H9A H 0.5214 0.0437 0.1035 0.049 Uiso 1 1 calc R . .
H9B H 0.6103 0.1052 0.1328 0.049 Uiso 1 1 calc R . .
H9C H 0.4606 0.0974 0.1711 0.049 Uiso 1 1 calc R . .
C10 C 0.5187(2) 0.00055(11) 0.3072(2) 0.0333(6) Uani 1 1 d . . .
H10A H 0.5045 -0.0347 0.2573 0.050 Uiso 1 1 calc R . .
H10B H 0.4284 0.0203 0.3109 0.050 Uiso 1 1 calc R . .
H10C H 0.5601 -0.0136 0.3803 0.050 Uiso 1 1 calc R . .
C11 C 0.7534(2) 0.01671(11) 0.2506(2) 0.0329(6) Uani 1 1 d . . .
H11A H 0.7355 -0.0161 0.1959 0.049 Uiso 1 1 calc R . .
H11B H 0.7983 -0.0008 0.3203 0.049 Uiso 1 1 calc R . .
H11C H 0.8152 0.0477 0.2259 0.049 Uiso 1 1 calc R . .
C12 C 0.9793(2) 0.13137(10) 0.56762(17) 0.0204(5) Uani 1 1 d . . .
H12A H 1.0304 0.1015 0.6195 0.024 Uiso 1 1 calc R . .
H12B H 1.0177 0.1728 0.5879 0.024 Uiso 1 1 calc R . .
C13 C 1.1820(2) 0.14870(11) 0.41489(19) 0.0230(5) Uani 1 1 d . . .
C14 C 1.1721(2) 0.21837(11) 0.4172(2) 0.0313(6) Uani 1 1 d . . .
H14A H 1.2630 0.2362 0.4092 0.047 Uiso 1 1 calc R . .
H14B H 1.1459 0.2315 0.4869 0.047 Uiso 1 1 calc R . .
H14C H 1.1011 0.2323 0.3569 0.047 Uiso 1 1 calc R . .
C15 C 1.2092(2) 0.12677(13) 0.3041(2) 0.0355(6) Uani 1 1 d . . .
H15A H 1.2954 0.1457 0.2874 0.053 Uiso 1 1 calc R . .
H15B H 1.1305 0.1385 0.2481 0.053 Uiso 1 1 calc R . .
H15C H 1.2193 0.0819 0.3050 0.053 Uiso 1 1 calc R . .
C16 C 1.2937(2) 0.12449(13) 0.5056(2) 0.0338(6) Uani 1 1 d . . .
H16A H 1.3855 0.1405 0.4952 0.051 Uiso 1 1 calc R . .
H16B H 1.2950 0.0794 0.5032 0.051 Uiso 1 1 calc R . .
H16C H 1.2723 0.1380 0.5767 0.051 Uiso 1 1 calc R . .
C17 C 0.7432(2) 0.20059(10) 0.56601(18) 0.0223(5) Uani 1 1 d . . .
H17A H 0.7601 0.2221 0.6374 0.027 Uiso 1 1 calc R . .
H17B H 0.6407 0.1973 0.5434 0.027 Uiso 1 1 calc R . .
C18 C 0.6859(2) 0.30552(10) 0.4111(2) 0.0259(5) Uani 1 1 d . . .
C19 C 0.6507(3) 0.34435(13) 0.5047(2) 0.0417(7) Uani 1 1 d . . .
H19A H 0.5860 0.3773 0.4759 0.063 Uiso 1 1 calc R . .
H19B H 0.7367 0.3625 0.5444 0.063 Uiso 1 1 calc R . .
H19C H 0.6067 0.3184 0.5546 0.063 Uiso 1 1 calc R . .
C20 C 0.7592(3) 0.34369(12) 0.3348(2) 0.0366(6) Uani 1 1 d . . .
H20A H 0.6950 0.3753 0.2998 0.055 Uiso 1 1 calc R . .
H20B H 0.7883 0.3170 0.2786 0.055 Uiso 1 1 calc R . .
H20C H 0.8418 0.3635 0.3765 0.055 Uiso 1 1 calc R . .
C21 C 0.5551(2) 0.27571(12) 0.3484(2) 0.0374(6) Uani 1 1 d . . .
H21A H 0.4861 0.3076 0.3228 0.056 Uiso 1 1 calc R . .
H21B H 0.5152 0.2471 0.3966 0.056 Uiso 1 1 calc R . .
H21C H 0.5796 0.2531 0.2855 0.056 Uiso 1 1 calc R . .
C22 C 0.8469(2) 0.20087(13) 0.16534(19) 0.0324(6) Uani 1 1 d . . .
H22A H 0.8684 0.1652 0.1224 0.049 Uiso 1 1 calc R . .
H22B H 0.9210 0.2318 0.1665 0.049 Uiso 1 1 calc R . .
H22C H 0.7572 0.2187 0.1322 0.049 Uiso 1 1 calc R . .

loop_
_atom_site_aniso_label
_atom_site_aniso_U_11
_atom_site_aniso_U_22
_atom_site_aniso_U_33
_atom_site_aniso_U_23
_atom_site_aniso_U_13
_atom_site_aniso_U_12
Fe 0.01923(16) 0.02503(19) 0.0185(2) 0.00323(13) 0.00443(13) 0.00037(11)
B1 0.0174(10) 0.0253(12) 0.0170(14) 0.0006(10) 0.0054(9) -0.0008(9)
S1 0.0172(2) 0.0230(3) 0.0190(3) 0.0007(2) 0.0024(2) -0.00027(18)
S2 0.0164(2) 0.0230(3) 0.0202(3) 0.0013(2) 0.0049(2) -0.00007(18)
S3 0.0181(2) 0.0218(3) 0.0219(3) 0.0029(2) 0.0040(2) 0.00060(19)
C1 0.0249(11) 0.0339(13) 0.0251(15) 0.0038(10) 0.0078(10) -0.0026(9)
C2 0.0332(12) 0.0385(14) 0.0244(15) 0.0103(11) 0.0013(10) -0.0038(10)
C3 0.0393(13) 0.0478(16) 0.0153(14) 0.0047(11) 0.0042(10) -0.0133(11)
C4 0.0351(13) 0.0402(14) 0.0226(15) -0.0064(11) 0.0127(10) -0.0119(10)
C5 0.0261(10) 0.0291(12) 0.0217(14) -0.0018(10) 0.0065(9) -0.0071(9)
C6 0.0185(9) 0.0277(11) 0.0182(13) -0.0008(9) 0.0031(8) -0.0082(8)
C7 0.0215(10) 0.0278(12) 0.0180(13) 0.0041(9) 0.0046(9) -0.0045(8)
C8 0.0242(10) 0.0241(11) 0.0240(14) -0.0043(9) -0.0002(9) -0.0020(8)
C9 0.0344(12) 0.0387(14) 0.0223(14) -0.0013(11) -0.0007(10) 0.0004(10)
C10 0.0276(12) 0.0344(13) 0.0359(17) -0.0004(12) -0.0015(11) -0.0093(10)
C11 0.0307(12) 0.0321(13) 0.0356(17) -0.0097(11) 0.0047(11) 0.0045(10)
C12 0.0187(9) 0.0276(11) 0.0150(12) 0.0032(9) 0.0032(8) 0.0004(8)
C13 0.0161(9) 0.0320(12) 0.0220(13) 0.0023(10) 0.0070(8) -0.0003(8)
C14 0.0240(11) 0.0349(13) 0.0367(16) 0.0029(11) 0.0102(10) -0.0076(9)
C15 0.0267(11) 0.0533(17) 0.0293(16) -0.0020(12) 0.0135(10) 0.0002(11)
C16 0.0182(10) 0.0501(16) 0.0325(16) 0.0096(12) 0.0023(10) 0.0013(10)
C17 0.0222(10) 0.0274(12) 0.0186(13) 0.0009(9) 0.0073(9) -0.0003(8)
C18 0.0249(11) 0.0221(11) 0.0303(15) 0.0030(10) 0.0033(10) 0.0053(8)
C19 0.0466(15) 0.0381(15) 0.0420(18) -0.0038(13) 0.0115(13) 0.0168(12)
C20 0.0392(13) 0.0300(13) 0.0405(18) 0.0124(12) 0.0066(12) 0.0013(10)
C21 0.0218(11) 0.0353(14) 0.0521(19) 0.0109(13) -0.0040(11) 0.0046(10)
C22 0.0349(12) 0.0483(16) 0.0148(14) 0.0109(11) 0.0066(10) 0.0040(11)

loop_
_atom_type_symbol
_atom_type_description
_atom_type_scat_dispersion_real
_atom_type_scat_dispersion_imag
_atom_type_scat_source
C C 0.0033 0.0016 'International Tables Vol C Tables 4.2.6.8 and 6.1.1.4'
H H 0.0000 0.0000 'International Tables Vol C Tables 4.2.6.8 and 6.1.1.4'
B B 0.0013 0.0007 'International Tables Vol C Tables 4.2.6.8 and 6.1.1.4'
S S 0.1246 0.1234 'International Tables Vol C Tables 4.2.6.8 and 6.1.1.4'
Fe Fe 0.3463 0.8444 'International Tables Vol C Tables 4.2.6.8 and 6.1.1.4'

loop_
_geom_angle_atom_site_label_1
_geom_angle_atom_site_label_2
_geom_angle_atom_site_label_3
_geom_angle
_geom_angle_site_symmetry_1
_geom_angle_site_symmetry_3
_geom_angle_publ_flag
C22 Fe S1 121.98(8) . . ?
C22 Fe S2 123.52(8) . . ?
S1 Fe S2 93.90(7) . . ?
C22 Fe S3 122.43(10) . . ?
S1 Fe S3 93.24(5) . . ?
S2 Fe S3 93.77(6) . . ?
C6 B1 C17 109.92(18) . . ?
C6 B1 C12 107.67(16) . . ?
C17 B1 C12 110.38(17) . . ?
C6 B1 C7 104.83(18) . . ?
C17 B1 C7 111.75(18) . . ?
C12 B1 C7 112.06(18) . . ?
C7 S1 C8 107.59(12) . . ?
C7 S1 Fe 101.92(8) . . ?
C8 S1 Fe 109.19(9) . . ?
C12 S2 C13 107.27(10) . . ?
C12 S2 Fe 101.27(8) . . ?
C13 S2 Fe 106.07(9) . . ?
C17 S3 C18 108.35(11) . . ?
C17 S3 Fe 103.42(10) . . ?
C18 S3 Fe 107.87(10) . . ?
C2 C1 C6 123.1(2) . . ?
C3 C2 C1 120.1(2) . . ?
C2 C3 C4 118.8(2) . . ?
C5 C4 C3 120.6(2) . . ?
C4 C5 C6 122.7(2) . . ?
C5 C6 C1 114.7(2) . . ?
C5 C6 B1 123.8(2) . . ?
C1 C6 B1 121.5(2) . . ?
B1 C7 S1 114.49(16) . . ?
C11 C8 C10 111.2(2) . . ?
C11 C8 C9 110.5(2) . . ?
C10 C8 C9 110.51(19) . . ?
C11 C8 S1 111.14(15) . . ?
C10 C8 S1 108.62(18) . . ?
C9 C8 S1 104.58(17) . . ?
B1 C12 S2 114.20(14) . . ?
C15 C13 C14 110.6(2) . . ?
C15 C13 C16 110.8(2) . . ?
C14 C13 C16 111.7(2) . . ?
C15 C13 S2 104.37(15) . . ?
C14 C13 S2 110.73(15) . . ?
C16 C13 S2 108.37(16) . . ?
B1 C17 S3 113.25(15) . . ?
C20 C18 C19 110.8(2) . . ?
C20 C18 C21 110.3(2) . . ?
C19 C18 C21 111.1(2) . . ?
C20 C18 S3 104.45(16) . . ?
C19 C18 S3 109.14(18) . . ?
C21 C18 S3 110.80(17) . . ?

loop_
_geom_bond_atom_site_label_1
_geom_bond_atom_site_label_2
_geom_bond_distance
_geom_bond_site_symmetry_2
_geom_bond_publ_flag
Fe C22 2.034(3) . ?
Fe S1 2.4021(17) . ?
Fe S2 2.4094(15) . ?
Fe S3 2.4162(17) . ?
B1 C6 1.634(4) . ?
B1 C17 1.660(3) . ?
B1 C12 1.666(3) . ?
B1 C7 1.672(3) . ?
S1 C7 1.825(3) . ?
S1 C8 1.851(3) . ?
S2 C12 1.815(3) . ?
S2 C13 1.851(2) . ?
S3 C17 1.817(2) . ?
S3 C18 1.852(2) . ?
C1 C2 1.381(3) . ?
C1 C6 1.403(3) . ?
C2 C3 1.376(4) . ?
C3 C4 1.382(4) . ?
C4 C5 1.375(4) . ?
C5 C6 1.402(3) . ?
C8 C11 1.514(3) . ?
C8 C10 1.518(3) . ?
C8 C9 1.532(3) . ?
C13 C15 1.514(4) . ?
C13 C14 1.517(4) . ?
C13 C16 1.525(3) . ?
C18 C20 1.514(3) . ?
C18 C19 1.515(4) . ?
C18 C21 1.521(3) . ?

loop_
_geom_torsion_atom_site_label_1
_geom_torsion_atom_site_label_2
_geom_torsion_atom_site_label_3
_geom_torsion_atom_site_label_4
_geom_torsion
_geom_torsion_site_symmetry_1
_geom_torsion_site_symmetry_2
_geom_torsion_site_symmetry_3
_geom_torsion_site_symmetry_4
_geom_torsion_publ_flag
C22 Fe S1 C7 160.47(12) . . . . ?
S2 Fe S1 C7 26.43(8) . . . . ?
S3 Fe S1 C7 -67.58(10) . . . . ?
C22 Fe S1 C8 46.86(12) . . . . ?
S2 Fe S1 C8 -87.18(10) . . . . ?
S3 Fe S1 C8 178.81(7) . . . . ?
C22 Fe S2 C12 157.78(12) . . . . ?
S1 Fe S2 C12 -69.23(8) . . . . ?
S3 Fe S2 C12 24.28(8) . . . . ?
C22 Fe S2 C13 45.91(13) . . . . ?
S1 Fe S2 C13 178.91(8) . . . . ?
S3 Fe S2 C13 -87.58(9) . . . . ?
C22 Fe S3 C17 158.99(11) . . . . ?
S1 Fe S3 C17 27.36(7) . . . . ?
S2 Fe S3 C17 -66.77(9) . . . . ?
C22 Fe S3 C18 44.34(12) . . . . ?
S1 Fe S3 C18 -87.29(10) . . . . ?
S2 Fe S3 C18 178.58(8) . . . . ?
C6 C1 C2 C3 0.2(4) . . . . ?
C1 C2 C3 C4 1.0(4) . . . . ?
C2 C3 C4 C5 -1.0(4) . . . . ?
C3 C4 C5 C6 -0.2(3) . . . . ?
C4 C5 C6 C1 1.3(3) . . . . ?
C4 C5 C6 B1 179.7(2) . . . . ?
C2 C1 C6 C5 -1.3(3) . . . . ?
C2 C1 C6 B1 -179.8(2) . . . . ?
C17 B1 C6 C5 13.3(3) . . . . ?
C12 B1 C6 C5 133.6(2) . . . . ?
C7 B1 C6 C5 -106.9(2) . . . . ?
C17 B1 C6 C1 -168.27(18) . . . . ?
C12 B1 C6 C1 -48.0(3) . . . . ?
C7 B1 C6 C1 71.5(2) . . . . ?
C6 B1 C7 S1 153.69(14) . . . . ?
C17 B1 C7 S1 34.7(2) . . . . ?
C12 B1 C7 S1 -89.82(19) . . . . ?
C8 S1 C7 B1 156.58(15) . . . . ?
Fe S1 C7 B1 41.79(15) . . . . ?
C7 S1 C8 C11 -64.30(19) . . . . ?
Fe S1 C8 C11 45.56(19) . . . . ?
C7 S1 C8 C10 58.38(18) . . . . ?
Fe S1 C8 C10 168.24(13) . . . . ?
C7 S1 C8 C9 176.39(14) . . . . ?
Fe S1 C8 C9 -73.75(16) . . . . ?
C6 B1 C12 S2 145.10(16) . . . . ?
C17 B1 C12 S2 -94.92(19) . . . . ?
C7 B1 C12 S2 30.3(2) . . . . ?
C13 S2 C12 B1 155.60(15) . . . . ?
Fe S2 C12 B1 44.65(16) . . . . ?
C12 S2 C13 C15 174.81(15) . . . . ?
Fe S2 C13 C15 -77.59(17) . . . . ?
C12 S2 C13 C14 -66.20(18) . . . . ?
Fe S2 C13 C14 41.41(18) . . . . ?
C12 S2 C13 C16 56.64(19) . . . . ?
Fe S2 C13 C16 164.25(15) . . . . ?
C6 B1 C17 S3 153.58(14) . . . . ?
C12 B1 C17 S3 35.0(2) . . . . ?
C7 B1 C17 S3 -90.47(19) . . . . ?
C18 S3 C17 B1 154.75(15) . . . . ?
Fe S3 C17 B1 40.44(16) . . . . ?
C17 S3 C18 C20 176.30(16) . . . . ?
Fe S3 C18 C20 -72.36(17) . . . . ?
C17 S3 C18 C19 57.7(2) . . . . ?
Fe S3 C18 C19 169.08(16) . . . . ?
C17 S3 C18 C21 -64.9(2) . . . . ?
Fe S3 C18 C21 46.44(19) . . . . ?
